data_7211237
loop_
_publ_author_name
'Toma, Oksana'
'Mercier, Nicolas'
'Allain, Magali'
'Botta, Chiara'

_publ_section_title
;
 Protonated N-oxide-4,4&#x2032;-bipyridine: from luminescent BiIII
 complexes to hybrids based on H-bonded dimers or H-bonded open 2D square
 supramolecular networks
;
_journal_issue 42
_journal_name_full CrystEngComm
_journal_page_first 8565
_journal_paper_doi 10.1039/c3ce41579a
_journal_volume 15
_journal_year 2013
_chemical_formula_sum 'C20 H17 Bi Cl4 N4 O2'
_chemical_formula_weight 696.16
_chemical_name_systematic
;
 ?
;
_space_group_IT_number 15
_symmetry_cell_setting monoclinic
_symmetry_space_group_name_Hall '-C 2yc'
_symmetry_space_group_name_H-M 'C 1 2/c 1'
_atom_sites_solution_hydrogens geom
_atom_sites_solution_primary direct
_atom_sites_solution_secondary difmap
_audit_conform_dict_location ftp://ftp.iucr.org/pub/cif_core.dic
_audit_conform_dict_name cif_core.dic
_audit_conform_dict_version 2.3
_audit_creation_date 2013-06-12T08:50:30-00:00
_audit_creation_method 'WinGX routine CIF_UPDATE'
_cell_angle_alpha 90
_cell_angle_beta 95.950(10)
_cell_angle_gamma 90
_cell_formula_units_Z 8
_cell_length_a 23.6950(10)
_cell_length_b 26.6618(10)
_cell_length_c 7.2913(5)
_cell_measurement_temperature 293(2)
_cell_volume 4581.5(4)
_computing_structure_refinement 'SHELXL-97 (Sheldrick, 1997)'
_diffrn_ambient_temperature 293(2)
_diffrn_detector_area_resol_mean 9
_diffrn_measured_fraction_theta_full 0.996
_diffrn_measured_fraction_theta_max 0.996
_diffrn_measurement_device_type KappaCCD
_diffrn_measurement_method CCD
_diffrn_radiation_monochromator 'horizontally mounted graphite crystal'
_diffrn_radiation_probe x-ray
_diffrn_radiation_type MoK\a
_diffrn_radiation_wavelength 0.71073
_diffrn_reflns_av_R_equivalents 0.0801
_diffrn_reflns_av_unetI/netI 0.0579
_diffrn_reflns_limit_h_max 35
_diffrn_reflns_limit_h_min -35
_diffrn_reflns_limit_k_max 39
_diffrn_reflns_limit_k_min -39
_diffrn_reflns_limit_l_max 10
_diffrn_reflns_limit_l_min -10
_diffrn_reflns_number 67247
_diffrn_reflns_theta_full 32.08
_diffrn_reflns_theta_max 32.08
_diffrn_reflns_theta_min 2.7
_exptl_absorpt_coefficient_mu 8.189
_exptl_absorpt_correction_T_max 0.446
_exptl_absorpt_correction_T_min 0.283
_exptl_absorpt_correction_type multi-scan
_exptl_absorpt_process_details
;
 '(SADABS (Sheldrick, Bruker, 2008))'
;
_exptl_crystal_colour colorless
_exptl_crystal_density_diffrn 2.019
_exptl_crystal_density_method 'not measured'
_exptl_crystal_description prism
_exptl_crystal_F_000 2656
_exptl_crystal_size_max 0.20
_exptl_crystal_size_mid 0.12
_exptl_crystal_size_min 0.08
_refine_diff_density_max 0.877
_refine_diff_density_min -0.951
_refine_diff_density_rms 0.138
_refine_ls_extinction_method none
_refine_ls_goodness_of_fit_ref 1.018
_refine_ls_hydrogen_treatment mixed
_refine_ls_matrix_type full
_refine_ls_number_parameters 285
_refine_ls_number_reflns 7990
_refine_ls_number_restraints 0
_refine_ls_restrained_S_all 1.018
_refine_ls_R_factor_all 0.0999
_refine_ls_R_factor_gt 0.0343
_refine_ls_shift/su_max 0.003
_refine_ls_shift/su_mean 0
_refine_ls_structure_factor_coef Fsqd
_refine_ls_weighting_details 'calc w=1/[\s^2^(Fo^2^)+(0.0000P)^2^+16.1052P] where P=(Fo^2^+2Fc^2^)/3'
_refine_ls_weighting_scheme calc
_refine_ls_wR_factor_gt 0.0441
_refine_ls_wR_factor_ref 0.0554
_reflns_number_gt 4253
_reflns_number_total 7990
_reflns_threshold_expression >2sigma(I)
_cod_data_source_file c3ce41579a.txt
_cod_data_source_block sad
_cod_database_code 7211237

loop_
_symmetry_equiv_pos_as_xyz
'x, y, z'
'-x, y, -z+1/2'
'x+1/2, y+1/2, z'
'-x+1/2, y+1/2, -z+1/2'
'-x, -y, -z'
'x, -y, z-1/2'
'-x+1/2, -y+1/2, -z'
'x+1/2, -y+1/2, z-1/2'

loop_
_atom_site_label
_atom_site_type_symbol
_atom_site_fract_x
_atom_site_fract_y
_atom_site_fract_z
_atom_site_U_iso_or_equiv
_atom_site_adp_type
_atom_site_occupancy
_atom_site_symmetry_multiplicity
_atom_site_calc_flag
_atom_site_refinement_flags
C1 C 0.29177(19) 0.23864(16) 1.3350(6) 0.0361(10) Uani 1 1 d .
H1 H 0.3102 0.2086 1.3675 0.043 Uiso 1 1 calc R
C2 C 0.24013(16) 0.23776(15) 1.2327(6) 0.0315(11) Uani 1 1 d .
H033 H 0.2239 0.207 1.198 0.038 Uiso 1 1 calc R
C3 C 0.21103(17) 0.28159(15) 1.1787(5) 0.0287(9) Uani 1 1 d .
C4 C 0.23803(16) 0.32592(16) 1.2372(6) 0.0364(11) Uani 1 1 d .
H018 H 0.2204 0.3563 1.2057 0.044 Uiso 1 1 calc R
C5 C 0.2895(2) 0.32610(17) 1.3391(7) 0.0440(11) Uani 1 1 d .
H022 H 0.3065 0.3565 1.3748 0.053 Uiso 1 1 calc R
C6 C 0.15592(19) 0.28110(16) 1.0654(6) 0.0293(9) Uani 1 1 d .
C7 C 0.13033(17) 0.32472(17) 0.9957(6) 0.0380(10) Uani 1 1 d .
H016 H 0.148 0.3554 1.0218 0.046 Uiso 1 1 calc R
C8 C 0.07874(18) 0.32327(17) 0.8877(6) 0.0405(10) Uani 1 1 d .
H013 H 0.0621 0.3531 0.8437 0.049 Uiso 1 1 calc R
C9 C 0.07626(18) 0.23719(18) 0.9090(6) 0.0424(11) Uani 1 1 d .
H030 H 0.0581 0.207 0.8785 0.051 Uiso 1 1 calc R
C10 C 0.12733(18) 0.23693(17) 1.0189(6) 0.0398(10) Uani 1 1 d .
H021 H 0.1428 0.2066 1.0624 0.048 Uiso 1 1 calc R
C11 C 0.54110(18) 0.20116(16) 0.8483(6) 0.0406(11) Uani 1 1 d .
H028 H 0.5701 0.2187 0.9162 0.049 Uiso 1 1 calc R
C12 C 0.54258(17) 0.14954(17) 0.8538(6) 0.0376(10) Uani 1 1 d .
H024 H 0.5714 0.1327 0.9254 0.045 Uiso 1 1 calc R
C13 C 0.5 0.1232(3) 0.75 0.0315(14) Uani 1 2 d S
C14 C 0.5 0.0674(2) 0.75 0.0321(13) Uani 1 2 d S
C15 C 0.4506(2) 0.0399(2) 0.7190(7) 0.0505(13) Uani 1 1 d .
H031 H 0.4162 0.0567 0.6966 0.061 Uiso 1 1 calc R
C16 C 0.4509(2) -0.0113(2) 0.7204(8) 0.0546(14) Uani 1 1 d .
H034 H 0.4168 -0.0288 0.7007 0.066 Uiso 1 1 calc R
C17 C 0.4539(2) 0.3560(2) 0.6887(7) 0.0546(14) Uani 1 1 d .
H020 H 0.4215 0.3383 0.6441 0.065 Uiso 1 1 calc R
C18 C 0.45208(18) 0.40705(18) 0.6886(7) 0.0464(12) Uani 1 1 d .
H029 H 0.4184 0.4233 0.647 0.056 Uiso 1 1 calc R
C19 C 0.5 0.4355(3) 0.75 0.0337(15) Uani 1 2 d S
C20 C 0.5 0.4896(3) 0.75 0.0343(14) Uani 1 2 d S
C21 C 0.5499(2) 0.5185(2) 0.7829(7) 0.0497(14) Uani 1 1 d .
H035 H 0.5846 0.5022 0.8043 0.06 Uiso 1 1 calc R
C22 C 0.5489(2) 0.5688(2) 0.7843(7) 0.0518(13) Uani 1 1 d .
H039 H 0.5828 0.5862 0.8097 0.062 Uiso 1 1 calc R
N1 N 0.31628(17) 0.28250(15) 1.3894(5) 0.0393(9) Uani 1 1 d .
N2 N 0.05252(14) 0.27993(15) 0.8456(5) 0.0400(9) Uani 1 1 d .
H2 H 0.0205 0.2796 0.778 0.048 Uiso 0.5 1 calc PR
N3 N 0.5 0.22755(19) 0.75 0.0381(12) Uani 1 2 d S
N4 N 0.5 -0.0366(2) 0.75 0.0444(14) Uani 1 2 d S
N5 N 0.5 0.3305(2) 0.75 0.0427(13) Uani 1 2 d S
H5 H 0.5 0.2983 0.75 0.051 Uiso 1 2 calc SR
N6 N 0.5 0.5952(3) 0.75 0.0519(16) Uani 1 2 d S
O1 O 0.36549(14) 0.28278(14) 1.4880(5) 0.0607(10) Uani 1 1 d .
O2 O 0.5 -0.08567(19) 0.75 0.0705(17) Uani 1 2 d S
O3 O 0.5 0.6423(2) 0.75 0.082(2) Uani 1 2 d S
Cl1 Cl 0.18631(5) 0.45991(5) 1.04498(16) 0.0424(3) Uani 1 1 d .
Cl2 Cl 0.31649(6) 0.39330(5) 0.90306(19) 0.0522(4) Uani 1 1 d .
Cl3 Cl 0.31466(5) 0.46197(5) 0.46428(16) 0.0412(3) Uani 1 1 d .
Cl4 Cl 0.18048(6) 0.39554(5) 0.59737(19) 0.0516(4) Uani 1 1 d .
Bi1 Bi 0.249462(9) 0.458606(5) 0.75416(3) 0.02718(4) Uani 1 1 d .

loop_
_atom_site_aniso_label
_atom_site_aniso_U_11
_atom_site_aniso_U_22
_atom_site_aniso_U_33
_atom_site_aniso_U_23
_atom_site_aniso_U_13
_atom_site_aniso_U_12
C1 0.039(2) 0.028(2) 0.041(2) 0.0010(19) 0.000(2) 0.0092(19)
C2 0.035(3) 0.025(2) 0.034(2) -0.0052(19) 0.001(2) -0.0019(17)
C3 0.032(2) 0.026(2) 0.029(2) 0.0007(17) 0.0082(17) 0.0028(18)
C4 0.038(3) 0.022(2) 0.047(3) 0.000(2) -0.001(3) 0.0002(17)
C5 0.045(3) 0.028(3) 0.056(3) 0.003(2) -0.010(2) 0.000(2)
C6 0.032(2) 0.027(2) 0.030(2) -0.0003(18) 0.0094(18) 0.002(2)
C7 0.038(2) 0.032(2) 0.042(2) 0.004(2) -0.004(2) -0.0016(19)
C8 0.042(3) 0.033(3) 0.045(3) 0.004(2) -0.004(2) 0.005(2)
C9 0.040(2) 0.034(3) 0.052(3) -0.001(2) 0.000(2) -0.002(2)
C10 0.039(2) 0.029(2) 0.050(3) -0.001(2) -0.003(2) 0.0038(19)
C11 0.040(2) 0.030(3) 0.050(3) -0.005(2) -0.001(2) -0.0045(19)
C12 0.032(2) 0.036(3) 0.044(3) 0.000(2) -0.0035(19) 0.0025(19)
C13 0.028(3) 0.034(4) 0.033(3) 0 0.008(2) 0
C14 0.027(3) 0.035(4) 0.033(3) 0 0.000(2) 0
C15 0.030(2) 0.042(3) 0.077(4) 0.007(3) -0.003(2) -0.002(3)
C16 0.034(3) 0.042(3) 0.085(4) 0.003(3) -0.010(3) -0.004(2)
C17 0.043(3) 0.042(3) 0.076(4) -0.002(3) -0.010(3) -0.009(2)
C18 0.028(2) 0.041(3) 0.068(3) 0.004(2) -0.008(2) 0.002(2)
C19 0.024(3) 0.041(4) 0.036(3) 0 -0.003(2) 0
C20 0.030(3) 0.040(4) 0.032(3) 0 0.002(3) 0
C21 0.031(3) 0.054(4) 0.062(3) 0.005(3) -0.006(2) 0.000(3)
C22 0.035(3) 0.044(3) 0.074(4) 0.003(3) -0.005(3) -0.009(3)
N1 0.034(2) 0.040(2) 0.042(2) -0.0033(19) -0.0018(17) -0.001(2)
N2 0.0320(19) 0.049(3) 0.038(2) 0.0020(18) -0.0041(16) 0.0021(17)
N3 0.042(3) 0.029(3) 0.043(3) 0 0.007(2) 0
N4 0.045(3) 0.027(3) 0.058(3) 0 -0.012(3) 0
N5 0.048(3) 0.028(3) 0.051(3) 0 -0.002(3) 0
N6 0.057(4) 0.039(4) 0.058(4) 0 -0.003(3) 0
O1 0.043(2) 0.052(3) 0.081(3) -0.002(2) -0.0225(19) 0.0012(18)
O2 0.065(4) 0.025(3) 0.116(5) 0 -0.021(3) 0
O3 0.085(4) 0.036(4) 0.121(5) 0 -0.005(4) 0
Cl1 0.0379(7) 0.0413(8) 0.0487(7) -0.0066(7) 0.0090(6) -0.0099(7)
Cl2 0.0503(8) 0.0381(9) 0.0664(9) 0.0138(7) -0.0029(7) 0.0122(7)
Cl3 0.0339(7) 0.0418(8) 0.0483(7) 0.0056(6) 0.0056(6) 0.0103(6)
Cl4 0.0485(8) 0.0416(9) 0.0622(9) -0.0104(7) -0.0052(7) -0.0138(7)
Bi1 0.02659(6) 0.02221(6) 0.03202(7) 0.00021(11) -0.00043(4) -0.00069(11)

loop_
_atom_type_symbol
_atom_type_description
_atom_type_scat_dispersion_real
_atom_type_scat_dispersion_imag
_atom_type_scat_source
C C 0.0033 0.0016 'International Tables Vol C Tables 4.2.6.8 and 6.1.1.4'
H H 0 0 'International Tables Vol C Tables 4.2.6.8 and 6.1.1.4'
N N 0.0061 0.0033 'International Tables Vol C Tables 4.2.6.8 and 6.1.1.4'
O O 0.0106 0.006 'International Tables Vol C Tables 4.2.6.8 and 6.1.1.4'
Cl Cl 0.1484 0.1585 'International Tables Vol C Tables 4.2.6.8 and 6.1.1.4'
Bi Bi -4.1077 10.2566 'International Tables Vol C Tables 4.2.6.8 and 6.1.1.4'

loop_
_geom_angle_atom_site_label_1
_geom_angle_atom_site_label_2
_geom_angle_atom_site_label_3
_geom_angle
_geom_angle_site_symmetry_1
_geom_angle_site_symmetry_3
N1 C1 C2 120.7(4) . .
C1 C2 C3 122.0(4) . .
C4 C3 C2 115.3(4) . .
C4 C3 C6 122.2(4) . .
C2 C3 C6 122.4(4) . .
C5 C4 C3 121.9(4) . .
N1 C5 C4 120.8(4) . .
C10 C6 C7 116.1(4) . .
C10 C6 C3 121.9(4) . .
C7 C6 C3 121.9(4) . .
C6 C7 C8 120.9(4) . .
N2 C8 C7 121.2(4) . .
N2 C9 C10 121.3(4) . .
C9 C10 C6 121.0(4) . .
N3 C11 C12 123.5(4) . .
C11 C12 C13 118.4(5) . .
C12 C13 C12 119.2(6) 2_656 .
C12 C13 C14 120.4(3) 2_656 .
C12 C13 C14 120.4(3) . .
C15 C14 C15 115.9(7) . 2_656
C15 C14 C13 122.1(3) . .
C15 C14 C13 122.1(3) 2_656 .
C16 C15 C14 121.7(5) . .
N4 C16 C15 120.5(5) . .
N5 C17 C18 122.5(5) . .
C17 C18 C19 121.1(5) . .
C18 C19 C18 114.4(7) . 2_656
C18 C19 C20 122.8(3) . .
C18 C19 C20 122.8(3) 2_656 .
C21 C20 C21 113.6(7) 2_656 .
C21 C20 C19 123.2(3) 2_656 .
C21 C20 C19 123.2(3) . .
C22 C21 C20 122.3(5) . .
C21 C22 N6 122.2(5) . .
O1 N1 C1 120.0(4) . .
O1 N1 C5 120.7(4) . .
C1 N1 C5 119.3(4) . .
C9 N2 C8 119.5(4) . .
C11 N3 C11 117.0(5) 2_656 .
O2 N4 C16 120.1(3) . 2_656
O2 N4 C16 120.1(3) . .
C16 N4 C16 119.7(7) 2_656 .
C17 N5 C17 118.3(6) 2_656 .
O3 N6 C22 121.3(3) . 2_656
O3 N6 C22 121.3(3) . .
C22 N6 C22 117.5(7) 2_656 .
Bi1 Cl1 Bi1 96.96(4) . 6_566
Bi1 Cl3 Bi1 96.71(3) . 6_565
Cl2 Bi1 Cl4 94.82(4) . .
Cl2 Bi1 Cl1 92.63(4) . .
Cl4 Bi1 Cl1 88.79(4) . .
Cl2 Bi1 Cl3 88.54(4) . .
Cl4 Bi1 Cl3 93.58(4) . .
Cl1 Bi1 Cl3 177.26(3) . .
Cl2 Bi1 Cl3 89.97(5) . 6_566
Cl4 Bi1 Cl3 171.12(4) . 6_566
Cl1 Bi1 Cl3 83.51(3) . 6_566
Cl3 Bi1 Cl3 94.02(3) . 6_566
Cl2 Bi1 Cl1 170.65(4) . 6_565
Cl4 Bi1 Cl1 89.24(5) . 6_565
Cl1 Bi1 Cl1 95.88(3) . 6_565
Cl3 Bi1 Cl1 82.79(3) . 6_565
Cl3 Bi1 Cl1 87.16(3) 6_566 6_565

loop_
_geom_bond_atom_site_label_1
_geom_bond_atom_site_label_2
_geom_bond_distance
_geom_bond_site_symmetry_2
C1 N1 1.347(5) .
C1 C2 1.366(6) .
C2 C3 1.393(5) .
C3 C4 1.390(5) .
C3 C6 1.471(6) .
C4 C5 1.360(6) .
C5 N1 1.357(5) .
C6 C10 1.383(6) .
C6 C7 1.384(6) .
C7 C8 1.385(6) .
C8 N2 1.333(5) .
C9 N2 1.332(5) .
C9 C10 1.381(6) .
C11 N3 1.346(5) .
C11 C12 1.377(6) .
C12 C13 1.388(5) .
C13 C12 1.388(5) 2_656
C13 C14 1.488(9) .
C14 C15 1.380(6) .
C14 C15 1.380(6) 2_656
C15 C16 1.366(7) .
C16 N4 1.343(6) .
C17 N5 1.325(5) .
C17 C18 1.362(6) .
C18 C19 1.400(6) .
C19 C18 1.400(6) 2_656
C19 C20 1.441(9) .
C20 C21 1.411(6) 2_656
C20 C21 1.411(6) .
C21 C22 1.342(7) .
C22 N6 1.356(6) .
N1 O1 1.305(5) .
N3 C11 1.346(5) 2_656
N4 O2 1.307(7) .
N4 C16 1.343(6) 2_656
N5 C17 1.325(5) 2_656
N6 O3 1.255(7) .
N6 C22 1.356(6) 2_656
Cl1 Bi1 2.7193(11) .
Cl1 Bi1 2.9685(13) 6_566
Cl2 Bi1 2.5249(13) .
Cl3 Bi1 2.7457(11) .
Cl3 Bi1 2.9542(13) 6_565
Cl4 Bi1 2.5335(13) .
Bi1 Cl3 2.9542(13) 6_566
Bi1 Cl1 2.9685(13) 6_565
